data_7711284
loop_
_publ_author_name
'Diaz-Rodriguez, Roberto'
'Kitos, Alexandros'
'Murugesu, Muralee'

_publ_section_title
;
 Expanding the Series of Alkali Metal Plumbolyl Complexes to Na and K
;
_journal_name_full 'Dalton Transactions'
_journal_paper_doi 10.1039/D2DT02615E
_journal_year 2022
_chemical_formula_moiety 'C44 H72 Na2 O4 Pb Si2'
_chemical_formula_sum 'C44 H72 Na2 O4 Pb Si2'
_chemical_formula_weight 974.36
_chemical_properties_physical Air-sensitive,Moisture-sensitive,Heat-sensitive,Oxygen-sensitive
_space_group_crystal_system monoclinic
_space_group_IT_number 14
_space_group_name_Hall '-P 2ybc'
_space_group_name_H-M_alt 'P 1 21/c 1'
_atom_sites_solution_hydrogens geom
_atom_sites_solution_primary direct
_atom_sites_solution_secondary difmap
_audit_creation_method SHELXL-2018/3
_audit_update_record
;
2022-06-14 deposited with the CCDC.	2022-09-16 downloaded from the CCDC.
;
_cell_angle_alpha 90
_cell_angle_beta 107.770(2)
_cell_angle_gamma 90
_cell_formula_units_Z 4
_cell_length_a 23.3878(17)
_cell_length_b 10.5283(8)
_cell_length_c 20.5795(16)
_cell_measurement_reflns_used 9659
_cell_measurement_temperature 203.15
_cell_measurement_theta_max 25.32
_cell_measurement_theta_min 2.31
_cell_volume 4825.6(6)
_computing_cell_refinement 'SAINT V8.38A (Bruker, 2018)'
_computing_data_reduction 'SAINT V8.38A (Bruker, 2018)'
_computing_molecular_graphics 'Olex2 1.3 (Dolomanov et al., 2009)'
_computing_publication_material 'Olex2 1.3 (Dolomanov et al., 2009)'
_computing_structure_refinement 'SHELXL 2018/3 (Sheldrick, 2015)'
_computing_structure_solution 'SHELXT 2014/5 (Sheldrick, 2014)'
_diffrn_ambient_temperature 203.15
_diffrn_measured_fraction_theta_full 1.000
_diffrn_measured_fraction_theta_max 1.000
_diffrn_measurement_device_type 'Bruker APEX-II CCD'
_diffrn_measurement_method '\f and \w scans'
_diffrn_radiation_type MoK\a
_diffrn_radiation_wavelength 0.71073
_diffrn_reflns_av_R_equivalents 0.0472
_diffrn_reflns_av_unetI/netI 0.0194
_diffrn_reflns_Laue_measured_fraction_full 1.000
_diffrn_reflns_Laue_measured_fraction_max 1.000
_diffrn_reflns_limit_h_max 32
_diffrn_reflns_limit_h_min -32
_diffrn_reflns_limit_k_max 14
_diffrn_reflns_limit_k_min -14
_diffrn_reflns_limit_l_max 28
_diffrn_reflns_limit_l_min -28
_diffrn_reflns_number 227692
_diffrn_reflns_point_group_measured_fraction_full 1.000
_diffrn_reflns_point_group_measured_fraction_max 1.000
_diffrn_reflns_theta_full 25.242
_diffrn_reflns_theta_max 29.132
_diffrn_reflns_theta_min 1.829
_diffrn_source_current 30.0
_diffrn_source_power 1.35
_diffrn_source_voltage 45.0
_diffrn_standards_number 0
_exptl_absorpt_coefficient_mu 3.600
_exptl_absorpt_correction_T_max 0.7461
_exptl_absorpt_correction_T_min 0.5610
_exptl_absorpt_correction_type multi-scan
_exptl_absorpt_process_details
;
SADABS-2016/2 (Bruker,2016/2) was used for absorption correction.
wR2(int) was 0.0781 before and 0.0457 after correction.
The Ratio of minimum to maximum transmission is 0.7519.
The \l/2 correction factor is Not present.
;
_exptl_crystal_colour 'dark red'
_exptl_crystal_colour_modifier dark
_exptl_crystal_colour_primary red
_exptl_crystal_density_diffrn 1.341
_exptl_crystal_description block
_exptl_crystal_F_000 2000
_exptl_crystal_recrystallization_method
'Grown via slow diffusion of hexane layered on a solution of compound in toluene/THF mixture at -20 C'
_exptl_crystal_size_max 0.413
_exptl_crystal_size_mid 0.244
_exptl_crystal_size_min 0.235
_refine_diff_density_max 0.649
_refine_diff_density_min -0.487
_refine_diff_density_rms 0.062
_refine_ls_extinction_method none
_refine_ls_goodness_of_fit_ref 1.023
_refine_ls_hydrogen_treatment constr
_refine_ls_matrix_type full
_refine_ls_number_parameters 488
_refine_ls_number_reflns 13001
_refine_ls_number_restraints 120
_refine_ls_restrained_S_all 1.060
_refine_ls_R_factor_all 0.0328
_refine_ls_R_factor_gt 0.0220
_refine_ls_shift/su_max 0.005
_refine_ls_shift/su_mean 0.000
_refine_ls_structure_factor_coef Fsqd
_refine_ls_weighting_details 'w=1/[\s^2^(Fo^2^)+(0.0212P)^2^+2.6507P] where P=(Fo^2^+2Fc^2^)/3'
_refine_ls_weighting_scheme calc
_refine_ls_wR_factor_gt 0.0465
_refine_ls_wR_factor_ref 0.0496
_reflns_Friedel_coverage 0.000
_reflns_number_gt 10883
_reflns_number_total 13001
_reflns_threshold_expression 'I > 2\s(I)'
_cod_data_source_file d2dt02615e2.cif
_cod_data_source_block 4b
_cod_depositor_comments
;
The following automatic conversions were performed:

data item '_atom_sites_solution_secondary' value 'diffmap' was
changed to 'difmap'.

Automatic conversion script
Id: cif_fix_values 7556 2019-12-06 15:28:31Z antanas 
;
_cod_database_code 7711284
_shelx_shelxl_version_number 2018/3
_shelx_space_group_comment
;
The symmetry employed for this shelxl refinement is uniquely defined
by the following loop, which should always be used as a source of
symmetry information in preference to the above space-group names.
They are only intended as comments.
;
_shelx_estimated_absorpt_t_max 0.485
_shelx_estimated_absorpt_t_min 0.318
_olex2_refinement_description
;
1. Fixed Uiso
 At 1.2 times of:
  All C(H) groups, All C(H,H) groups
 At 1.5 times of:
  All C(H,H,H) groups
2. Uiso/Uaniso restraints and constraints
O4 \\sim C44 \\sim C43 \\sim C42 \\sim C41: within 2A with sigma of 0.01 and
sigma for terminal atoms of 0.02 within 2A
O3 \\sim C37 \\sim C38 \\sim C39 \\sim C40: within 2A with sigma of 0.01 and
sigma for terminal atoms of 0.02 within 2A
O2 \\sim C36 \\sim C35 \\sim C34 \\sim C33: within 2A with sigma of 0.01 and
sigma for terminal atoms of 0.02 within 2A
O1 \\sim C29 \\sim C30 \\sim C31 \\sim C32: within 2A with sigma of 0.01 and
sigma for terminal atoms of 0.02 within 2A
3.a Secondary CH2 refined with riding coordinates:
 C37(H37A,H37B), C29(H29A,H29B), C38(H38A,H38B), C33(H33A,H33B), C41(H41A,
 H41B), C36(H36A,H36B), C30(H30A,H30B), C42(H42A,H42B), C34(H34A,H34B),
 C35(H35A,H35B), C32(H32A,H32B), C44(H44A,H44B), C39(H39A,H39B), C31(H31A,H31B),
  C40(H40A,H40B), C43(H43A,H43B)
3.b Aromatic/amide H refined with riding coordinates:
 C6(H6), C12(H12), C16(H16), C10(H10), C13(H13), C15(H15), C14(H14), C7(H7),
 C8(H8), C9(H9)
3.c Idealised Me refined as rotating group:
 C17(H17A,H17B,H17C), C24(H24A,H24B,H24C), C23(H23A,H23B,H23C), C18(H18A,H18B,
 H18C), C27(H27A,H27B,H27C), C28(H28A,H28B,H28C), C26(H26A,H26B,H26C), C21(H21A,
 H21B,H21C), C20(H20A,H20B,H20C), C22(H22A,H22B,H22C)
;
_olex2_date_sample_completion 2021-12-01
_olex2_date_sample_data_collection 2021-05-06
_olex2_date_sample_submission 2021-05-05
_olex2_exptl_crystal_mounting_method
'Crystal chosen cut from a larger cluster of interpenetrated crystals. Mounted on a 200 uM MicroLoop using Parabar 10312 oil'
_olex2_submission_original_sample_id RDA63-97_S0953
_olex2_submission_special_instructions 'No special instructions were received'

loop_
_space_group_symop_operation_xyz
'x, y, z'
'-x, y+1/2, -z+1/2'
'-x, -y, -z'
'x, -y-1/2, z-1/2'

loop_
_atom_site_label
_atom_site_type_symbol
_atom_site_fract_x
_atom_site_fract_y
_atom_site_fract_z
_atom_site_U_iso_or_equiv
_atom_site_adp_type
_atom_site_occupancy
_atom_site_site_symmetry_order
_atom_site_calc_flag
_atom_site_refinement_flags_posn
_atom_site_refinement_flags_adp
_atom_site_refinement_flags_occupancy
_atom_site_disorder_assembly
_atom_site_disorder_group
Pb1 Pb 0.73091(2) 0.28562(2) 0.27788(2) 0.03019(3) Uani 1 1 d . . . . .
Si2 Si 0.83922(3) 0.44481(5) 0.40742(3) 0.03035(11) Uani 1 1 d . . . . .
Si1 Si 0.63969(2) 0.37586(6) 0.11690(3) 0.03346(12) Uani 1 1 d . . . . .
Na2 Na 0.81530(4) 0.38220(9) 0.19769(5) 0.0438(2) Uani 1 1 d . . . . .
Na1 Na 0.68101(4) 0.54809(9) 0.30923(5) 0.0438(2) Uani 1 1 d . . . . .
O4 O 0.86492(8) 0.47778(18) 0.12805(9) 0.0531(4) Uani 1 1 d . U . . .
O2 O 0.65678(9) 0.75648(17) 0.32923(10) 0.0560(5) Uani 1 1 d . U . . .
C4 C 0.79232(8) 0.45303(18) 0.31785(10) 0.0276(4) Uani 1 1 d . . . . .
O1 O 0.61810(9) 0.47280(18) 0.36876(11) 0.0647(5) Uani 1 1 d . U . . .
C3 C 0.78027(8) 0.55601(17) 0.27064(10) 0.0265(4) Uani 1 1 d . . . . .
C5 C 0.71781(9) 0.65584(18) 0.15942(10) 0.0305(4) Uani 1 1 d . . . . .
C11 C 0.81804(9) 0.67380(18) 0.28741(9) 0.0278(4) Uani 1 1 d . . . . .
C2 C 0.73164(8) 0.54640(18) 0.20794(9) 0.0269(4) Uani 1 1 d . . . . .
O3 O 0.86146(10) 0.19820(18) 0.18056(14) 0.0775(7) Uani 1 1 d . U . . .
C6 C 0.75898(10) 0.7030(2) 0.12874(11) 0.0372(5) Uani 1 1 d . . . . .
H6 H 0.797335 0.666012 0.139582 0.045 Uiso 1 1 calc R U . . .
C1 C 0.69829(8) 0.43079(18) 0.19325(10) 0.0286(4) Uani 1 1 d . . . . .
C17 C 0.63284(11) 0.4658(3) 0.03548(11) 0.0497(6) Uani 1 1 d . . . . .
H17A H 0.612700 0.546078 0.036203 0.075 Uiso 1 1 calc R U . . .
H17B H 0.609751 0.415906 -0.003281 0.075 Uiso 1 1 calc R U . . .
H17C H 0.672564 0.481594 0.031693 0.075 Uiso 1 1 calc R U . . .
C12 C 0.87981(9) 0.6669(2) 0.29834(11) 0.0371(5) Uani 1 1 d . . . . .
H12 H 0.896717 0.589762 0.290199 0.044 Uiso 1 1 calc R U . . .
C16 C 0.79471(10) 0.79173(19) 0.29661(11) 0.0350(4) Uani 1 1 d . . . . .
H16 H 0.753009 0.801025 0.287341 0.042 Uiso 1 1 calc R U . . .
C24 C 0.86531(12) 0.6011(2) 0.45161(11) 0.0457(6) Uani 1 1 d . . . . .
H24A H 0.897261 0.635470 0.435927 0.069 Uiso 1 1 calc R U . . .
H24B H 0.880072 0.587673 0.500538 0.069 Uiso 1 1 calc R U . . .
H24C H 0.831981 0.660372 0.441052 0.069 Uiso 1 1 calc R U . . .
C10 C 0.66203(11) 0.7157(2) 0.14167(13) 0.0460(5) Uani 1 1 d . . . . .
H10 H 0.632924 0.687316 0.161279 0.055 Uiso 1 1 calc R U . . .
C13 C 0.91681(11) 0.7707(2) 0.32085(13) 0.0461(6) Uani 1 1 d . . . . .
H13 H 0.958372 0.763043 0.328328 0.055 Uiso 1 1 calc R U . . .
C25 C 0.90896(10) 0.3382(2) 0.42310(11) 0.0389(5) Uani 1 1 d . . . . .
C23 C 0.79321(11) 0.3733(3) 0.45955(12) 0.0495(6) Uani 1 1 d . . . . .
H23A H 0.760328 0.429897 0.458910 0.074 Uiso 1 1 calc R U . . .
H23B H 0.818456 0.361361 0.506229 0.074 Uiso 1 1 calc R U . . .
H23C H 0.777266 0.291877 0.440236 0.074 Uiso 1 1 calc R U . . .
C15 C 0.83180(11) 0.8956(2) 0.31918(12) 0.0448(5) Uani 1 1 d . . . . .
H15 H 0.815034 0.973989 0.325555 0.054 Uiso 1 1 calc R U . . .
C18 C 0.65720(13) 0.2083(2) 0.09750(14) 0.0581(7) Uani 1 1 d . . . . .
H18A H 0.692519 0.208130 0.082166 0.087 Uiso 1 1 calc R U . . .
H18B H 0.623384 0.173597 0.061965 0.087 Uiso 1 1 calc R U . . .
H18C H 0.664728 0.156878 0.138347 0.087 Uiso 1 1 calc R U . . .
C14 C 0.89305(11) 0.8852(2) 0.33238(13) 0.0485(6) Uani 1 1 d . . . . .
H14 H 0.918227 0.955206 0.348994 0.058 Uiso 1 1 calc R U . . .
C27 C 0.89097(12) 0.2017(2) 0.40089(15) 0.0552(7) Uani 1 1 d . . . . .
H27A H 0.863511 0.170485 0.424297 0.083 Uiso 1 1 calc R U . . .
H27B H 0.926519 0.148470 0.412274 0.083 Uiso 1 1 calc R U . . .
H27C H 0.871450 0.199337 0.351999 0.083 Uiso 1 1 calc R U . . .
C28 C 0.94435(12) 0.3365(3) 0.49956(13) 0.0579(7) Uani 1 1 d . . . . .
H28A H 0.956519 0.422299 0.514813 0.087 Uiso 1 1 calc R U . . .
H28B H 0.979685 0.283499 0.506924 0.087 Uiso 1 1 calc R U . . .
H28C H 0.919162 0.302645 0.525152 0.087 Uiso 1 1 calc R U . . .
C19 C 0.56058(10) 0.3685(3) 0.12757(13) 0.0475(6) Uani 1 1 d . . . . .
C7 C 0.74493(13) 0.8030(2) 0.08262(12) 0.0486(6) Uani 1 1 d . . . . .
H7 H 0.773558 0.831992 0.062449 0.058 Uiso 1 1 calc R U . . .
C26 C 0.95061(11) 0.3861(3) 0.38400(14) 0.0522(6) Uani 1 1 d . . . . .
H26A H 0.929964 0.382392 0.335379 0.078 Uiso 1 1 calc R U . . .
H26B H 0.986253 0.333294 0.394682 0.078 Uiso 1 1 calc R U . . .
H26C H 0.962094 0.473223 0.397079 0.078 Uiso 1 1 calc R U . . .
C21 C 0.51472(12) 0.3226(3) 0.06074(15) 0.0656(8) Uani 1 1 d . . . . .
H21A H 0.513861 0.381676 0.024293 0.098 Uiso 1 1 calc R U . . .
H21B H 0.475194 0.318045 0.066682 0.098 Uiso 1 1 calc R U . . .
H21C H 0.526250 0.239094 0.049178 0.098 Uiso 1 1 calc R U . . .
C37 C 0.83372(13) 0.0784(3) 0.16544(15) 0.0574(7) Uani 1 1 d . U . . .
H37A H 0.800820 0.081601 0.122449 0.069 Uiso 1 1 calc R U . . .
H37B H 0.817526 0.051377 0.201879 0.069 Uiso 1 1 calc R U . . .
C20 C 0.55966(12) 0.2753(3) 0.18426(15) 0.0693(9) Uani 1 1 d . . . . .
H20A H 0.571798 0.191787 0.173449 0.104 Uiso 1 1 calc R U . . .
H20B H 0.519388 0.270728 0.188077 0.104 Uiso 1 1 calc R U . . .
H20C H 0.587221 0.304150 0.227186 0.104 Uiso 1 1 calc R U . . .
C29 C 0.61500(13) 0.3457(3) 0.39211(16) 0.0638(7) Uani 1 1 d . U . . .
H29A H 0.639121 0.337032 0.440057 0.077 Uiso 1 1 calc R U . . .
H29B H 0.629835 0.285184 0.364806 0.077 Uiso 1 1 calc R U . . .
C8 C 0.68949(13) 0.8598(2) 0.06625(13) 0.0554(7) Uani 1 1 d . . . . .
H8 H 0.680048 0.927696 0.035130 0.067 Uiso 1 1 calc R U . . .
C22 C 0.54097(12) 0.4990(3) 0.14467(18) 0.0738(9) Uani 1 1 d . . . . .
H22A H 0.567060 0.525989 0.188831 0.111 Uiso 1 1 calc R U . . .
H22B H 0.499905 0.494516 0.145969 0.111 Uiso 1 1 calc R U . . .
H22C H 0.543445 0.559489 0.110089 0.111 Uiso 1 1 calc R U . . .
C9 C 0.64822(13) 0.8164(3) 0.09576(15) 0.0593(7) Uani 1 1 d . . . . .
H9 H 0.610195 0.854851 0.084948 0.071 Uiso 1 1 calc R U . . .
C38 C 0.88190(14) -0.0119(3) 0.15964(15) 0.0645(7) Uani 1 1 d . U . . .
H38A H 0.878875 -0.093446 0.181344 0.077 Uiso 1 1 calc R U . . .
H38B H 0.878965 -0.026939 0.111734 0.077 Uiso 1 1 calc R U . . .
C33 C 0.68846(18) 0.8152(3) 0.39356(17) 0.0816(10) Uani 1 1 d . U . . .
H33A H 0.729911 0.784199 0.409833 0.098 Uiso 1 1 calc R U . . .
H33B H 0.668647 0.795393 0.427980 0.098 Uiso 1 1 calc R U . . .
C41 C 0.83279(16) 0.4658(3) 0.05743(15) 0.0714(8) Uani 1 1 d . U . . .
H41A H 0.789756 0.479184 0.049724 0.086 Uiso 1 1 calc R U . . .
H41B H 0.838618 0.380994 0.040915 0.086 Uiso 1 1 calc R U . . .
C36 C 0.62014(16) 0.8514(3) 0.28842(19) 0.0833(10) Uani 1 1 d . U . . .
H36A H 0.577678 0.828613 0.278242 0.100 Uiso 1 1 calc R U . . .
H36B H 0.629297 0.860199 0.245236 0.100 Uiso 1 1 calc R U . . .
C30 C 0.55015(16) 0.3222(4) 0.3838(2) 0.0847(10) Uani 1 1 d . U . . .
H30A H 0.529454 0.287401 0.338583 0.102 Uiso 1 1 calc R U . . .
H30B H 0.545335 0.263559 0.418741 0.102 Uiso 1 1 calc R U . . .
C42 C 0.8567(2) 0.5631(4) 0.02182(18) 0.0897(11) Uani 1 1 d . U . . .
H42A H 0.853803 0.535937 -0.024626 0.108 Uiso 1 1 calc R U . . .
H42B H 0.835335 0.643793 0.019711 0.108 Uiso 1 1 calc R U . . .
C34 C 0.68756(19) 0.9547(3) 0.3812(2) 0.0877(11) Uani 1 1 d . U . . .
H34A H 0.687338 1.002249 0.422078 0.105 Uiso 1 1 calc R U . . .
H34B H 0.722202 0.981217 0.367225 0.105 Uiso 1 1 calc R U . . .
C35 C 0.63267(18) 0.9722(3) 0.3273(3) 0.1068(13) Uani 1 1 d . U . . .
H35A H 0.636701 1.042070 0.297508 0.128 Uiso 1 1 calc R U . . .
H35B H 0.599896 0.992366 0.345956 0.128 Uiso 1 1 calc R U . . .
C32 C 0.56678(15) 0.5398(3) 0.3730(2) 0.0922(11) Uani 1 1 d . U . . .
H32A H 0.545880 0.578576 0.328855 0.111 Uiso 1 1 calc R U . . .
H32B H 0.578836 0.607437 0.407183 0.111 Uiso 1 1 calc R U . . .
C44 C 0.91870(15) 0.5466(4) 0.13467(19) 0.0917(11) Uani 1 1 d . U . . .
H44A H 0.953924 0.495713 0.158600 0.110 Uiso 1 1 calc R U . . .
H44B H 0.919355 0.625613 0.160045 0.110 Uiso 1 1 calc R U . . .
C39 C 0.93934(14) 0.0542(3) 0.19618(19) 0.0772(9) Uani 1 1 d . U . . .
H39A H 0.955700 0.022190 0.242914 0.093 Uiso 1 1 calc R U . . .
H39B H 0.969263 0.041842 0.172219 0.093 Uiso 1 1 calc R U . . .
C31 C 0.52710(18) 0.4502(4) 0.3923(3) 0.1164(14) Uani 1 1 d . U . . .
H31A H 0.485674 0.460218 0.362690 0.140 Uiso 1 1 calc R U . . .
H31B H 0.528095 0.463838 0.439697 0.140 Uiso 1 1 calc R U . . .
C40 C 0.92317(16) 0.1871(4) 0.1962(3) 0.1000(13) Uani 1 1 d . U . . .
H40A H 0.942673 0.224058 0.241252 0.120 Uiso 1 1 calc R U . . .
H40B H 0.936962 0.233433 0.162510 0.120 Uiso 1 1 calc R U . . .
C43 C 0.9182(2) 0.5742(5) 0.0632(2) 0.1216(15) Uani 1 1 d . U . . .
H43A H 0.933298 0.659991 0.059961 0.146 Uiso 1 1 calc R U . . .
H43B H 0.943373 0.513090 0.048502 0.146 Uiso 1 1 calc R U . . .

loop_
_atom_site_aniso_label
_atom_site_aniso_U_11
_atom_site_aniso_U_22
_atom_site_aniso_U_33
_atom_site_aniso_U_23
_atom_site_aniso_U_13
_atom_site_aniso_U_12
Pb1 0.03362(4) 0.02265(4) 0.03231(4) 0.00191(3) 0.00708(3) -0.00406(3)
Si2 0.0370(3) 0.0258(3) 0.0261(3) -0.0011(2) 0.0064(2) -0.0026(2)
Si1 0.0315(3) 0.0340(3) 0.0309(3) -0.0010(2) 0.0036(2) -0.0023(2)
Na2 0.0474(5) 0.0373(5) 0.0550(5) 0.0002(4) 0.0278(4) 0.0039(4)
Na1 0.0477(5) 0.0352(5) 0.0571(6) 0.0031(4) 0.0287(4) 0.0043(4)
O4 0.0571(10) 0.0546(11) 0.0542(10) 0.0060(9) 0.0268(9) -0.0015(9)
O2 0.0662(11) 0.0402(9) 0.0683(12) 0.0026(9) 0.0303(10) 0.0100(8)
C4 0.0289(9) 0.0243(9) 0.0288(10) -0.0006(8) 0.0075(8) -0.0019(7)
O1 0.0669(11) 0.0499(11) 0.0965(15) 0.0155(10) 0.0534(11) 0.0097(9)
C3 0.0297(9) 0.0213(8) 0.0298(10) -0.0016(7) 0.0107(8) -0.0010(7)
C5 0.0373(10) 0.0229(9) 0.0289(10) 0.0000(8) 0.0068(8) 0.0002(8)
C11 0.0375(10) 0.0223(9) 0.0249(9) -0.0015(7) 0.0114(8) -0.0040(8)
C2 0.0302(9) 0.0240(9) 0.0272(9) 0.0017(7) 0.0097(8) 0.0009(7)
O3 0.0696(13) 0.0444(11) 0.138(2) -0.0106(12) 0.0607(14) 0.0014(9)
C6 0.0429(11) 0.0341(11) 0.0356(11) 0.0044(9) 0.0134(9) -0.0002(9)
C1 0.0282(9) 0.0273(9) 0.0292(10) 0.0018(8) 0.0069(8) 0.0010(7)
C17 0.0493(13) 0.0627(16) 0.0327(12) 0.0027(11) 0.0058(10) -0.0071(12)
C12 0.0378(11) 0.0289(10) 0.0456(12) -0.0032(9) 0.0143(10) -0.0028(9)
C16 0.0433(11) 0.0268(10) 0.0381(11) -0.0034(9) 0.0172(9) -0.0010(9)
C24 0.0663(15) 0.0341(12) 0.0325(11) -0.0074(9) 0.0091(11) -0.0026(11)
C10 0.0442(12) 0.0428(13) 0.0519(14) 0.0119(11) 0.0161(11) 0.0100(11)
C13 0.0383(11) 0.0441(14) 0.0561(15) -0.0063(11) 0.0146(11) -0.0135(10)
C25 0.0399(11) 0.0292(10) 0.0382(12) -0.0026(9) -0.0019(9) -0.0019(9)
C23 0.0558(14) 0.0585(16) 0.0332(12) 0.0045(11) 0.0123(11) -0.0090(12)
C15 0.0662(15) 0.0271(11) 0.0480(13) -0.0095(10) 0.0278(12) -0.0048(10)
C18 0.0638(16) 0.0455(15) 0.0504(15) -0.0160(12) -0.0043(13) 0.0020(13)
C14 0.0591(15) 0.0363(13) 0.0519(14) -0.0112(11) 0.0195(12) -0.0205(11)
C27 0.0570(15) 0.0306(12) 0.0636(17) -0.0025(11) -0.0030(13) 0.0058(11)
C28 0.0561(15) 0.0545(16) 0.0452(14) 0.0033(12) -0.0111(12) 0.0012(13)
C19 0.0332(11) 0.0561(15) 0.0486(14) 0.0064(12) 0.0059(10) -0.0094(11)
C7 0.0711(16) 0.0355(12) 0.0428(13) 0.0084(10) 0.0226(12) -0.0046(11)
C26 0.0400(12) 0.0526(15) 0.0611(16) -0.0002(13) 0.0113(12) 0.0076(11)
C21 0.0396(13) 0.083(2) 0.0601(17) 0.0100(15) -0.0056(12) -0.0165(14)
C37 0.0632(16) 0.0475(15) 0.0641(17) 0.0036(13) 0.0233(14) 0.0024(13)
C20 0.0441(14) 0.101(3) 0.0574(17) 0.0188(17) 0.0079(12) -0.0265(15)
C29 0.0746(18) 0.0565(16) 0.0723(18) 0.0157(15) 0.0401(15) 0.0062(15)
C8 0.0824(19) 0.0341(12) 0.0461(14) 0.0140(11) 0.0142(13) 0.0084(13)
C22 0.0392(14) 0.086(2) 0.102(2) -0.014(2) 0.0293(15) 0.0007(15)
C9 0.0606(16) 0.0471(15) 0.0666(18) 0.0180(13) 0.0141(14) 0.0239(13)
C38 0.083(2) 0.0526(16) 0.0607(17) -0.0012(14) 0.0258(15) 0.0167(15)
C33 0.109(3) 0.083(2) 0.0604(19) 0.0040(17) 0.0371(18) 0.010(2)
C41 0.091(2) 0.0650(19) 0.0611(18) -0.0166(15) 0.0276(16) -0.0141(17)
C36 0.084(2) 0.072(2) 0.091(2) 0.0040(19) 0.0226(19) 0.0350(19)
C30 0.078(2) 0.074(2) 0.105(3) 0.023(2) 0.033(2) -0.0134(18)
C42 0.142(3) 0.070(2) 0.066(2) 0.0022(17) 0.045(2) -0.006(2)
C34 0.117(3) 0.070(2) 0.098(3) -0.027(2) 0.065(2) -0.010(2)
C35 0.082(2) 0.0504(19) 0.192(4) 0.008(2) 0.048(3) 0.0062(18)
C32 0.079(2) 0.069(2) 0.158(3) 0.019(2) 0.079(2) 0.0180(17)
C44 0.0594(18) 0.124(3) 0.093(2) 0.001(2) 0.0246(18) -0.021(2)
C39 0.0634(18) 0.076(2) 0.097(2) 0.0075(19) 0.0314(17) 0.0159(16)
C31 0.079(2) 0.096(3) 0.197(4) 0.034(3) 0.077(3) 0.009(2)
C40 0.0637(19) 0.084(2) 0.157(3) -0.044(2) 0.041(2) -0.0001(18)
C43 0.112(3) 0.145(4) 0.125(3) 0.027(3) 0.063(3) -0.042(3)

loop_
_atom_type_symbol
_atom_type_description
_atom_type_scat_dispersion_real
_atom_type_scat_dispersion_imag
_atom_type_scat_source
C C 0.0033 0.0016 'International Tables Vol C Tables 4.2.6.8 and 6.1.1.4'
H H 0.0000 0.0000 'International Tables Vol C Tables 4.2.6.8 and 6.1.1.4'
Na Na 0.0362 0.0249 'International Tables Vol C Tables 4.2.6.8 and 6.1.1.4'
O O 0.0106 0.0060 'International Tables Vol C Tables 4.2.6.8 and 6.1.1.4'
Pb Pb -3.3944 10.1111 'International Tables Vol C Tables 4.2.6.8 and 6.1.1.4'
Si Si 0.0817 0.0704 'International Tables Vol C Tables 4.2.6.8 and 6.1.1.4'

loop_
_exptl_crystal_face_index_h
_exptl_crystal_face_index_k
_exptl_crystal_face_index_l
_exptl_crystal_face_perp_dist
0.00 1.00 0.00 0.1050
0.00 -1.00 0.00 0.1230
1.00 0.00 0.00 0.1840
-1.00 0.00 0.00 0.1990
-2.00 0.00 1.00 0.2070
2.00 0.00 -1.00 0.1910
0.00 -1.00 2.00 0.0940
1.00 -2.00 2.00 0.1120
0.00 1.00 -1.00 0.1060
1.00 2.00 -2.00 0.1310
-1.00 -2.00 2.00 0.1170
2.00 -1.00 0.00 0.1750
-1.00 2.00 1.00 0.0810
1.00 -2.00 -1.00 0.1360
-1.00 1.00 1.00 0.0770
-2.00 -1.00 0.00 0.1620
0.00 1.00 1.00 0.1150
0.00 -1.00 -1.00 0.1480
2.00 -1.00 -2.00 0.1530
-1.00 -1.00 -1.00 0.1440
-1.00 1.00 2.00 0.0940
1.00 -1.00 -2.00 0.1430
0.00 1.00 2.00 0.1110
-1.00 -1.00 -2.00 0.1390
1.00 0.00 -2.00 0.1120
0.00 0.00 -1.00 0.0840
-1.00 0.00 -2.00 0.1250
1.00 0.00 1.00 0.1610
0.00 0.00 1.00 0.1160
-2.00 1.00 -2.00 0.1190
-1.00 0.00 2.00 0.1290

loop_
_geom_angle_atom_site_label_1
_geom_angle_atom_site_label_2
_geom_angle_atom_site_label_3
_geom_angle
_geom_angle_site_symmetry_1
_geom_angle_site_symmetry_3
_geom_angle_publ_flag
Na2 Pb1 Na1 99.05(2) . . ?
C4 Pb1 Na2 60.16(5) . . ?
C4 Pb1 Na1 58.33(5) . . ?
C4 Pb1 C1 77.39(7) . . ?
C1 Pb1 Na2 59.36(5) . . ?
C1 Pb1 Na1 60.39(5) . . ?
C4 Si2 C24 116.63(10) . . ?
C4 Si2 C25 114.31(9) . . ?
C4 Si2 C23 108.60(10) . . ?
C24 Si2 C25 107.14(10) . . ?
C24 Si2 C23 103.28(11) . . ?
C23 Si2 C25 105.80(11) . . ?
C1 Si1 C17 116.15(10) . . ?
C1 Si1 C18 108.86(10) . . ?
C1 Si1 C19 114.00(10) . . ?
C17 Si1 C19 107.24(11) . . ?
C18 Si1 C17 104.28(13) . . ?
C18 Si1 C19 105.36(13) . . ?
O4 Na2 Pb1 170.10(6) . . ?
O4 Na2 C4 134.20(7) . . ?
O4 Na2 C3 110.39(7) . . ?
O4 Na2 C2 106.49(7) . . ?
O4 Na2 C1 125.10(7) . . ?
C4 Na2 Pb1 44.78(4) . . ?
C3 Na2 Pb1 64.44(4) . . ?
C3 Na2 C4 30.26(6) . . ?
C3 Na2 C2 31.42(6) . . ?
C3 Na2 C1 54.23(6) . . ?
C2 Na2 Pb1 64.50(4) . . ?
C2 Na2 C4 53.97(6) . . ?
C2 Na2 C1 30.45(6) . . ?
O3 Na2 Pb1 102.13(6) . . ?
O3 Na2 O4 85.65(8) . . ?
O3 Na2 C4 126.07(9) . . ?
O3 Na2 C3 155.56(9) . . ?
O3 Na2 C2 161.69(8) . . ?
O3 Na2 C1 131.26(8) . . ?
C1 Na2 Pb1 45.02(4) . . ?
C1 Na2 C4 61.43(6) . . ?
O2 Na1 Pb1 171.24(6) . . ?
O2 Na1 C4 127.46(7) . . ?
O2 Na1 C3 107.61(7) . . ?
O2 Na1 C2 109.30(7) . . ?
O2 Na1 C1 131.70(7) . . ?
C4 Na1 Pb1 44.60(4) . . ?
C4 Na1 C1 61.14(6) . . ?
O1 Na1 Pb1 98.22(6) . . ?
O1 Na1 O2 90.05(7) . . ?
O1 Na1 C4 125.64(7) . . ?
O1 Na1 C3 156.11(7) . . ?
O1 Na1 C2 154.81(8) . . ?
O1 Na1 C1 125.01(8) . . ?
C3 Na1 Pb1 63.64(4) . . ?
C3 Na1 C4 30.47(6) . . ?
C3 Na1 C2 31.11(6) . . ?
C3 Na1 C1 53.23(6) . . ?
C2 Na1 Pb1 63.69(4) . . ?
C2 Na1 C4 54.20(6) . . ?
C2 Na1 C1 29.87(5) . . ?
C1 Na1 Pb1 44.27(4) . . ?
C41 O4 Na2 112.53(16) . . ?
C44 O4 Na2 138.88(19) . . ?
C44 O4 C41 108.6(2) . . ?
C33 O2 Na1 118.68(19) . . ?
C36 O2 Na1 134.1(2) . . ?
C36 O2 C33 106.9(2) . . ?
Pb1 C4 Na2 75.06(6) . . ?
Pb1 C4 Na1 77.07(6) . . ?
Si2 C4 Pb1 116.50(9) . . ?
Si2 C4 Na2 131.29(9) . . ?
Si2 C4 Na1 110.26(9) . . ?
Na1 C4 Na2 118.44(7) . . ?
C3 C4 Pb1 111.90(13) . . ?
C3 C4 Si2 130.78(14) . . ?
C3 C4 Na2 69.54(10) . . ?
C3 C4 Na1 72.07(10) . . ?
C29 O1 Na1 126.97(16) . . ?
C32 O1 Na1 123.18(18) . . ?
C32 O1 C29 108.3(2) . . ?
Na2 C3 Na1 126.38(7) . . ?
C4 C3 Na2 80.21(11) . . ?
C4 C3 Na1 77.46(11) . . ?
C4 C3 C11 119.45(16) . . ?
C4 C3 C2 119.69(16) . . ?
C11 C3 Na2 116.03(12) . . ?
C11 C3 Na1 117.45(12) . . ?
C2 C3 Na2 74.93(10) . . ?
C2 C3 Na1 75.17(10) . . ?
C2 C3 C11 120.85(16) . . ?
C6 C5 C2 122.60(18) . . ?
C10 C5 C2 121.24(19) . . ?
C10 C5 C6 116.16(19) . . ?
C12 C11 C3 120.14(18) . . ?
C16 C11 C3 122.73(18) . . ?
C16 C11 C12 117.04(18) . . ?
Na2 C2 Na1 124.88(7) . . ?
C3 C2 Na2 73.65(10) . . ?
C3 C2 Na1 73.71(10) . . ?
C3 C2 C5 119.70(16) . . ?
C5 C2 Na2 117.48(12) . . ?
C5 C2 Na1 117.10(12) . . ?
C1 C2 Na2 78.30(11) . . ?
C1 C2 Na1 80.13(11) . . ?
C1 C2 C3 118.74(16) . . ?
C1 C2 C5 121.56(17) . . ?
C37 O3 Na2 125.64(16) . . ?
C40 O3 Na2 122.8(2) . . ?
C40 O3 C37 110.7(2) . . ?
C5 C6 H6 119.1 . . ?
C7 C6 C5 121.8(2) . . ?
C7 C6 H6 119.1 . . ?
Pb1 C1 Na2 75.62(6) . . ?
Pb1 C1 Na1 75.34(6) . . ?
Si1 C1 Pb1 115.70(9) . . ?
Si1 C1 Na2 116.37(9) . . ?
Si1 C1 Na1 126.83(9) . . ?
Na2 C1 Na1 116.72(7) . . ?
C2 C1 Pb1 112.22(13) . . ?
C2 C1 Si1 131.84(15) . . ?
C2 C1 Na2 71.25(10) . . ?
C2 C1 Na1 70.00(11) . . ?
Si1 C17 H17A 109.5 . . ?
Si1 C17 H17B 109.5 . . ?
Si1 C17 H17C 109.5 . . ?
H17A C17 H17B 109.5 . . ?
H17A C17 H17C 109.5 . . ?
H17B C17 H17C 109.5 . . ?
C11 C12 H12 119.2 . . ?
C13 C12 C11 121.6(2) . . ?
C13 C12 H12 119.2 . . ?
C11 C16 H16 119.4 . . ?
C15 C16 C11 121.2(2) . . ?
C15 C16 H16 119.4 . . ?
Si2 C24 H24A 109.5 . . ?
Si2 C24 H24B 109.5 . . ?
Si2 C24 H24C 109.5 . . ?
H24A C24 H24B 109.5 . . ?
H24A C24 H24C 109.5 . . ?
H24B C24 H24C 109.5 . . ?
C5 C10 H10 119.1 . . ?
C9 C10 C5 121.9(2) . . ?
C9 C10 H10 119.1 . . ?
C12 C13 H13 119.8 . . ?
C14 C13 C12 120.3(2) . . ?
C14 C13 H13 119.8 . . ?
C27 C25 Si2 110.89(16) . . ?
C27 C25 C28 107.9(2) . . ?
C28 C25 Si2 110.01(17) . . ?
C26 C25 Si2 111.31(16) . . ?
C26 C25 C27 108.4(2) . . ?
C26 C25 C28 108.2(2) . . ?
Si2 C23 H23A 109.5 . . ?
Si2 C23 H23B 109.5 . . ?
Si2 C23 H23C 109.5 . . ?
H23A C23 H23B 109.5 . . ?
H23A C23 H23C 109.5 . . ?
H23B C23 H23C 109.5 . . ?
C16 C15 H15 119.7 . . ?
C14 C15 C16 120.7(2) . . ?
C14 C15 H15 119.7 . . ?
Si1 C18 H18A 109.5 . . ?
Si1 C18 H18B 109.5 . . ?
Si1 C18 H18C 109.5 . . ?
H18A C18 H18B 109.5 . . ?
H18A C18 H18C 109.5 . . ?
H18B C18 H18C 109.5 . . ?
C13 C14 H14 120.5 . . ?
C15 C14 C13 119.0(2) . . ?
C15 C14 H14 120.5 . . ?
C25 C27 H27A 109.5 . . ?
C25 C27 H27B 109.5 . . ?
C25 C27 H27C 109.5 . . ?
H27A C27 H27B 109.5 . . ?
H27A C27 H27C 109.5 . . ?
H27B C27 H27C 109.5 . . ?
C25 C28 H28A 109.5 . . ?
C25 C28 H28B 109.5 . . ?
C25 C28 H28C 109.5 . . ?
H28A C28 H28B 109.5 . . ?
H28A C28 H28C 109.5 . . ?
H28B C28 H28C 109.5 . . ?
C21 C19 Si1 109.96(19) . . ?
C20 C19 Si1 110.45(17) . . ?
C20 C19 C21 108.1(2) . . ?
C22 C19 Si1 110.90(17) . . ?
C22 C19 C21 108.2(2) . . ?
C22 C19 C20 109.1(3) . . ?
C6 C7 H7 119.8 . . ?
C8 C7 C6 120.5(2) . . ?
C8 C7 H7 119.8 . . ?
C25 C26 H26A 109.5 . . ?
C25 C26 H26B 109.5 . . ?
C25 C26 H26C 109.5 . . ?
H26A C26 H26B 109.5 . . ?
H26A C26 H26C 109.5 . . ?
H26B C26 H26C 109.5 . . ?
C19 C21 H21A 109.5 . . ?
C19 C21 H21B 109.5 . . ?
C19 C21 H21C 109.5 . . ?
H21A C21 H21B 109.5 . . ?
H21A C21 H21C 109.5 . . ?
H21B C21 H21C 109.5 . . ?
O3 C37 H37A 110.5 . . ?
O3 C37 H37B 110.5 . . ?
O3 C37 C38 106.1(2) . . ?
H37A C37 H37B 108.7 . . ?
C38 C37 H37A 110.5 . . ?
C38 C37 H37B 110.5 . . ?
C19 C20 H20A 109.5 . . ?
C19 C20 H20B 109.5 . . ?
C19 C20 H20C 109.5 . . ?
H20A C20 H20B 109.5 . . ?
H20A C20 H20C 109.5 . . ?
H20B C20 H20C 109.5 . . ?
O1 C29 H29A 110.6 . . ?
O1 C29 H29B 110.6 . . ?
O1 C29 C30 105.6(2) . . ?
H29A C29 H29B 108.7 . . ?
C30 C29 H29A 110.6 . . ?
C30 C29 H29B 110.6 . . ?
C7 C8 H8 120.4 . . ?
C9 C8 C7 119.2(2) . . ?
C9 C8 H8 120.4 . . ?
C19 C22 H22A 109.5 . . ?
C19 C22 H22B 109.5 . . ?
C19 C22 H22C 109.5 . . ?
H22A C22 H22B 109.5 . . ?
H22A C22 H22C 109.5 . . ?
H22B C22 H22C 109.5 . . ?
C10 C9 H9 119.7 . . ?
C8 C9 C10 120.5(2) . . ?
C8 C9 H9 119.7 . . ?
C37 C38 H38A 110.9 . . ?
C37 C38 H38B 110.9 . . ?
H38A C38 H38B 108.9 . . ?
C39 C38 C37 104.2(2) . . ?
C39 C38 H38A 110.9 . . ?
C39 C38 H38B 110.9 . . ?
O2 C33 H33A 110.4 . . ?
O2 C33 H33B 110.4 . . ?
O2 C33 C34 106.8(3) . . ?
H33A C33 H33B 108.6 . . ?
C34 C33 H33A 110.4 . . ?
C34 C33 H33B 110.4 . . ?
O4 C41 H41A 110.4 . . ?
O4 C41 H41B 110.4 . . ?
O4 C41 C42 106.6(3) . . ?
H41A C41 H41B 108.6 . . ?
C42 C41 H41A 110.4 . . ?
C42 C41 H41B 110.4 . . ?
O2 C36 H36A 110.2 . . ?
O2 C36 H36B 110.2 . . ?
O2 C36 C35 107.5(3) . . ?
H36A C36 H36B 108.5 . . ?
C35 C36 H36A 110.2 . . ?
C35 C36 H36B 110.2 . . ?
C29 C30 H30A 111.1 . . ?
C29 C30 H30B 111.1 . . ?
H30A C30 H30B 109.1 . . ?
C31 C30 C29 103.3(3) . . ?
C31 C30 H30A 111.1 . . ?
C31 C30 H30B 111.1 . . ?
C41 C42 H42A 111.1 . . ?
C41 C42 H42B 111.1 . . ?
H42A C42 H42B 109.1 . . ?
C43 C42 C41 103.1(3) . . ?
C43 C42 H42A 111.1 . . ?
C43 C42 H42B 111.1 . . ?
C33 C34 H34A 111.2 . . ?
C33 C34 H34B 111.2 . . ?
H34A C34 H34B 109.1 . . ?
C35 C34 C33 102.9(3) . . ?
C35 C34 H34A 111.2 . . ?
C35 C34 H34B 111.2 . . ?
C36 C35 H35A 110.3 . . ?
C36 C35 H35B 110.3 . . ?
C34 C35 C36 106.9(3) . . ?
C34 C35 H35A 110.3 . . ?
C34 C35 H35B 110.3 . . ?
H35A C35 H35B 108.6 . . ?
O1 C32 H32A 110.0 . . ?
O1 C32 H32B 110.0 . . ?
O1 C32 C31 108.4(3) . . ?
H32A C32 H32B 108.4 . . ?
C31 C32 H32A 110.0 . . ?
C31 C32 H32B 110.0 . . ?
O4 C44 H44A 110.7 . . ?
O4 C44 H44B 110.7 . . ?
O4 C44 C43 105.3(3) . . ?
H44A C44 H44B 108.8 . . ?
C43 C44 H44A 110.7 . . ?
C43 C44 H44B 110.7 . . ?
C38 C39 H39A 110.8 . . ?
C38 C39 H39B 110.8 . . ?
H39A C39 H39B 108.9 . . ?
C40 C39 C38 104.8(3) . . ?
C40 C39 H39A 110.8 . . ?
C40 C39 H39B 110.8 . . ?
C30 C31 H31A 110.6 . . ?
C30 C31 H31B 110.6 . . ?
C32 C31 C30 105.8(3) . . ?
C32 C31 H31A 110.6 . . ?
C32 C31 H31B 110.6 . . ?
H31A C31 H31B 108.7 . . ?
O3 C40 C39 109.6(3) . . ?
O3 C40 H40A 109.8 . . ?
O3 C40 H40B 109.8 . . ?
C39 C40 H40A 109.8 . . ?
C39 C40 H40B 109.8 . . ?
H40A C40 H40B 108.2 . . ?
C42 C43 C44 105.9(3) . . ?
C42 C43 H43A 110.6 . . ?
C42 C43 H43B 110.6 . . ?
C44 C43 H43A 110.6 . . ?
C44 C43 H43B 110.6 . . ?
H43A C43 H43B 108.7 . . ?

loop_
_geom_bond_atom_site_label_1
_geom_bond_atom_site_label_2
_geom_bond_distance
_geom_bond_site_symmetry_2
_geom_bond_publ_flag
Pb1 Na2 3.1050(9) . ?
Pb1 Na1 3.1423(9) . ?
Pb1 C4 2.2638(18) . ?
Pb1 C1 2.2672(19) . ?
Si2 C4 1.8369(19) . ?
Si2 C24 1.889(2) . ?
Si2 C25 1.924(2) . ?
Si2 C23 1.892(2) . ?
Si1 C1 1.835(2) . ?
Si1 C17 1.888(2) . ?
Si1 C18 1.881(3) . ?
Si1 C19 1.930(2) . ?
Na2 O4 2.3298(18) . ?
Na2 C4 2.788(2) . ?
Na2 C3 2.650(2) . ?
Na2 C2 2.667(2) . ?
Na2 O3 2.297(2) . ?
Na2 C1 2.758(2) . ?
Na1 O2 2.334(2) . ?
Na1 C4 2.744(2) . ?
Na1 O1 2.3224(19) . ?
Na1 C3 2.674(2) . ?
Na1 C2 2.694(2) . ?
Na1 C1 2.824(2) . ?
O4 C41 1.423(3) . ?
O4 C44 1.422(4) . ?
O2 C33 1.444(4) . ?
O2 C36 1.414(4) . ?
C4 C3 1.425(3) . ?
O1 C29 1.431(3) . ?
O1 C32 1.418(3) . ?
C3 C11 1.501(3) . ?
C3 C2 1.440(3) . ?
C5 C2 1.494(3) . ?
C5 C6 1.394(3) . ?
C5 C10 1.394(3) . ?
C11 C12 1.395(3) . ?
C11 C16 1.392(3) . ?
C2 C1 1.427(3) . ?
O3 C37 1.409(3) . ?
O3 C40 1.384(4) . ?
C6 H6 0.9400 . ?
C6 C7 1.388(3) . ?
C17 H17A 0.9700 . ?
C17 H17B 0.9700 . ?
C17 H17C 0.9700 . ?
C12 H12 0.9400 . ?
C12 C13 1.383(3) . ?
C16 H16 0.9400 . ?
C16 C15 1.385(3) . ?
C24 H24A 0.9700 . ?
C24 H24B 0.9700 . ?
C24 H24C 0.9700 . ?
C10 H10 0.9400 . ?
C10 C9 1.390(3) . ?
C13 H13 0.9400 . ?
C13 C14 1.379(3) . ?
C25 C27 1.528(3) . ?
C25 C28 1.538(3) . ?
C25 C26 1.526(3) . ?
C23 H23A 0.9700 . ?
C23 H23B 0.9700 . ?
C23 H23C 0.9700 . ?
C15 H15 0.9400 . ?
C15 C14 1.378(3) . ?
C18 H18A 0.9700 . ?
C18 H18B 0.9700 . ?
C18 H18C 0.9700 . ?
C14 H14 0.9400 . ?
C27 H27A 0.9700 . ?
C27 H27B 0.9700 . ?
C27 H27C 0.9700 . ?
C28 H28A 0.9700 . ?
C28 H28B 0.9700 . ?
C28 H28C 0.9700 . ?
C19 C21 1.541(3) . ?
C19 C20 1.530(4) . ?
C19 C22 1.523(4) . ?
C7 H7 0.9400 . ?
C7 C8 1.373(4) . ?
C26 H26A 0.9700 . ?
C26 H26B 0.9700 . ?
C26 H26C 0.9700 . ?
C21 H21A 0.9700 . ?
C21 H21B 0.9700 . ?
C21 H21C 0.9700 . ?
C37 H37A 0.9800 . ?
C37 H37B 0.9800 . ?
C37 C38 1.507(4) . ?
C20 H20A 0.9700 . ?
C20 H20B 0.9700 . ?
C20 H20C 0.9700 . ?
C29 H29A 0.9800 . ?
C29 H29B 0.9800 . ?
C29 C30 1.494(4) . ?
C8 H8 0.9400 . ?
C8 C9 1.367(4) . ?
C22 H22A 0.9700 . ?
C22 H22B 0.9700 . ?
C22 H22C 0.9700 . ?
C9 H9 0.9400 . ?
C38 H38A 0.9800 . ?
C38 H38B 0.9800 . ?
C38 C39 1.496(4) . ?
C33 H33A 0.9800 . ?
C33 H33B 0.9800 . ?
C33 C34 1.489(5) . ?
C41 H41A 0.9800 . ?
C41 H41B 0.9800 . ?
C41 C42 1.465(4) . ?
C36 H36A 0.9800 . ?
C36 H36B 0.9800 . ?
C36 C35 1.484(5) . ?
C30 H30A 0.9800 . ?
C30 H30B 0.9800 . ?
C30 C31 1.481(5) . ?
C42 H42A 0.9800 . ?
C42 H42B 0.9800 . ?
C42 C43 1.435(5) . ?
C34 H34A 0.9800 . ?
C34 H34B 0.9800 . ?
C34 C35 1.430(5) . ?
C35 H35A 0.9800 . ?
C35 H35B 0.9800 . ?
C32 H32A 0.9800 . ?
C32 H32B 0.9800 . ?
C32 C31 1.460(5) . ?
C44 H44A 0.9800 . ?
C44 H44B 0.9800 . ?
C44 C43 1.496(5) . ?
C39 H39A 0.9800 . ?
C39 H39B 0.9800 . ?
C39 C40 1.449(5) . ?
C31 H31A 0.9800 . ?
C31 H31B 0.9800 . ?
C40 H40A 0.9800 . ?
C40 H40B 0.9800 . ?
C43 H43A 0.9800 . ?
C43 H43B 0.9800 . ?

loop_
_geom_torsion_atom_site_label_1
_geom_torsion_atom_site_label_2
_geom_torsion_atom_site_label_3
_geom_torsion_atom_site_label_4
_geom_torsion
_geom_torsion_site_symmetry_1
_geom_torsion_site_symmetry_2
_geom_torsion_site_symmetry_3
_geom_torsion_site_symmetry_4
_geom_torsion_publ_flag
Pb1 C4 C3 Na2 -63.47(9) . . . . ?
Pb1 C4 C3 Na1 67.45(9) . . . . ?
Pb1 C4 C3 C11 -177.93(13) . . . . ?
Pb1 C4 C3 C2 2.8(2) . . . . ?
Si2 C4 C3 Na2 127.46(16) . . . . ?
Si2 C4 C3 Na1 -101.62(16) . . . . ?
Si2 C4 C3 C11 13.0(3) . . . . ?
Si2 C4 C3 C2 -166.25(15) . . . . ?
Na2 O4 C41 C42 161.1(2) . . . . ?
Na2 O4 C44 C43 179.3(3) . . . . ?
Na2 C4 C3 Na1 130.92(6) . . . . ?
Na2 C4 C3 C11 -114.45(16) . . . . ?
Na2 C4 C3 C2 66.30(15) . . . . ?
Na2 C3 C11 C12 -33.3(2) . . . . ?
Na2 C3 C11 C16 150.40(16) . . . . ?
Na2 C3 C2 Na1 134.96(6) . . . . ?
Na2 C3 C2 C5 -112.72(16) . . . . ?
Na2 C3 C2 C1 66.30(16) . . . . ?
Na2 C2 C1 Pb1 65.04(9) . . . . ?
Na2 C2 C1 Si1 -109.01(17) . . . . ?
Na2 C2 C1 Na1 128.97(6) . . . . ?
Na2 O3 C37 C38 -179.33(19) . . . . ?
Na2 O3 C40 C39 165.7(3) . . . . ?
Na1 O2 C33 C34 153.2(2) . . . . ?
Na1 O2 C36 C35 -169.1(2) . . . . ?
Na1 C4 C3 Na2 -130.92(6) . . . . ?
Na1 C4 C3 C11 114.63(16) . . . . ?
Na1 C4 C3 C2 -64.62(15) . . . . ?
Na1 O1 C29 C30 -143.5(2) . . . . ?
Na1 O1 C32 C31 160.4(3) . . . . ?
Na1 C3 C11 C12 150.73(16) . . . . ?
Na1 C3 C11 C16 -25.5(2) . . . . ?
Na1 C3 C2 Na2 -134.96(6) . . . . ?
Na1 C3 C2 C5 112.31(16) . . . . ?
Na1 C3 C2 C1 -68.66(15) . . . . ?
Na1 C2 C1 Pb1 -63.92(9) . . . . ?
Na1 C2 C1 Si1 122.03(17) . . . . ?
Na1 C2 C1 Na2 -128.97(6) . . . . ?
O4 C41 C42 C43 31.2(4) . . . . ?
O4 C44 C43 C42 20.8(5) . . . . ?
O2 C33 C34 C35 29.9(4) . . . . ?
O2 C36 C35 C34 15.8(5) . . . . ?
C4 C3 C11 C12 60.0(3) . . . . ?
C4 C3 C11 C16 -116.2(2) . . . . ?
C4 C3 C2 Na2 -69.13(16) . . . . ?
C4 C3 C2 Na1 65.83(15) . . . . ?
C4 C3 C2 C5 178.14(17) . . . . ?
C4 C3 C2 C1 -2.8(3) . . . . ?
O1 C29 C30 C31 -29.5(4) . . . . ?
O1 C32 C31 C30 -12.7(5) . . . . ?
C3 C11 C12 C13 -173.1(2) . . . . ?
C3 C11 C16 C15 172.99(19) . . . . ?
C3 C2 C1 Pb1 1.2(2) . . . . ?
C3 C2 C1 Si1 -172.81(14) . . . . ?
C3 C2 C1 Na2 -63.80(15) . . . . ?
C3 C2 C1 Na1 65.16(15) . . . . ?
C5 C2 C1 Pb1 -179.76(14) . . . . ?
C5 C2 C1 Si1 6.2(3) . . . . ?
C5 C2 C1 Na2 115.20(17) . . . . ?
C5 C2 C1 Na1 -115.83(17) . . . . ?
C5 C6 C7 C8 0.7(4) . . . . ?
C5 C10 C9 C8 0.1(4) . . . . ?
C11 C3 C2 Na2 111.63(16) . . . . ?
C11 C3 C2 Na1 -113.41(16) . . . . ?
C11 C3 C2 C5 -1.1(3) . . . . ?
C11 C3 C2 C1 177.93(17) . . . . ?
C11 C12 C13 C14 -0.8(4) . . . . ?
C11 C16 C15 C14 0.8(4) . . . . ?
C2 C3 C11 C12 -120.7(2) . . . . ?
C2 C3 C11 C16 63.0(3) . . . . ?
C2 C5 C6 C7 178.6(2) . . . . ?
C2 C5 C10 C9 -179.0(2) . . . . ?
O3 C37 C38 C39 19.5(3) . . . . ?
C6 C5 C2 Na2 -24.8(2) . . . . ?
C6 C5 C2 Na1 147.20(16) . . . . ?
C6 C5 C2 C3 61.3(3) . . . . ?
C6 C5 C2 C1 -117.7(2) . . . . ?
C6 C5 C10 C9 0.3(4) . . . . ?
C6 C7 C8 C9 -0.2(4) . . . . ?
C17 Si1 C1 Pb1 -157.27(11) . . . . ?
C17 Si1 C1 Na2 -71.23(13) . . . . ?
C17 Si1 C1 Na1 112.19(13) . . . . ?
C17 Si1 C1 C2 16.6(2) . . . . ?
C12 C11 C16 C15 -3.4(3) . . . . ?
C12 C13 C14 C15 -1.9(4) . . . . ?
C16 C11 C12 C13 3.4(3) . . . . ?
C16 C15 C14 C13 1.9(4) . . . . ?
C24 Si2 C4 Pb1 -155.68(11) . . . . ?
C24 Si2 C4 Na2 111.20(14) . . . . ?
C24 Si2 C4 Na1 -70.41(12) . . . . ?
C24 Si2 C4 C3 13.0(2) . . . . ?
C10 C5 C2 Na2 154.37(17) . . . . ?
C10 C5 C2 Na1 -33.6(2) . . . . ?
C10 C5 C2 C3 -119.6(2) . . . . ?
C10 C5 C2 C1 61.4(3) . . . . ?
C10 C5 C6 C7 -0.7(3) . . . . ?
C25 Si2 C4 Pb1 78.28(12) . . . . ?
C25 Si2 C4 Na2 -14.84(15) . . . . ?
C25 Si2 C4 Na1 163.55(9) . . . . ?
C25 Si2 C4 C3 -113.05(19) . . . . ?
C23 Si2 C4 Pb1 -39.58(14) . . . . ?
C23 Si2 C4 Na2 -132.70(13) . . . . ?
C23 Si2 C4 Na1 45.69(13) . . . . ?
C23 Si2 C4 C3 129.09(19) . . . . ?
C18 Si1 C1 Pb1 -40.01(15) . . . . ?
C18 Si1 C1 Na2 46.04(14) . . . . ?
C18 Si1 C1 Na1 -130.55(14) . . . . ?
C18 Si1 C1 C2 133.9(2) . . . . ?
C19 Si1 C1 Pb1 77.28(13) . . . . ?
C19 Si1 C1 Na2 163.32(10) . . . . ?
C19 Si1 C1 Na1 -13.26(15) . . . . ?
C19 Si1 C1 C2 -108.8(2) . . . . ?
C7 C8 C9 C10 -0.2(4) . . . . ?
C37 O3 C40 C39 -3.6(5) . . . . ?
C37 C38 C39 C40 -21.3(4) . . . . ?
C29 O1 C32 C31 -6.2(5) . . . . ?
C29 C30 C31 C32 25.6(5) . . . . ?
C38 C39 C40 O3 16.0(5) . . . . ?
C33 O2 C36 C35 3.5(4) . . . . ?
C33 C34 C35 C36 -27.4(4) . . . . ?
C41 O4 C44 C43 -1.1(4) . . . . ?
C41 C42 C43 C44 -31.4(5) . . . . ?
C36 O2 C33 C34 -20.7(4) . . . . ?
C32 O1 C29 C30 22.5(4) . . . . ?
C44 O4 C41 C42 -18.7(4) . . . . ?
C40 O3 C37 C38 -10.3(4) . . . . ?
